data_7047664
loop_
_publ_author_name
'B\"oserle, Ji\<r\'i'
'Zhigulin, Grigory'
'Ketkov, Sergey'
'Jambor, Roman'
'R\%u\<Zi\<cka, Ale\<s'
'Dost\'al, Libor'

_publ_section_title
;
 Diverse reactivity of a boraguanidinato germylene toward organic
 pseudohalides.
;
_journal_issue 42
_journal_name_full 'Dalton transactions (Cambridge, England : 2003)'
_journal_page_first 14880
_journal_page_last 14883
_journal_paper_doi 10.1039/c8dt03357a
_journal_volume 47
_journal_year 2018
_chemical_formula_moiety 'C66 H96 B3 Ge3 N9 S, 0.5(C6 H14)'
_chemical_formula_sum 'C69 H103 B3 Ge3 N9 S'
_chemical_formula_weight 1340.86
_space_group_crystal_system monoclinic
_space_group_IT_number 14
_space_group_name_Hall '-P 2yn'
_space_group_name_H-M_alt 'P 1 21/n 1'
_symmetry_space_group_name_Hall '-P 2yn'
_symmetry_space_group_name_H-M 'P 1 21/n 1'
_atom_sites_solution_hydrogens geom
_audit_creation_method 'APEX3 v2016.5-0'
_audit_update_record
;
2018-08-06 deposited with the CCDC.
2018-09-27 downloaded from the CCDC.
;
_cell_angle_alpha 90
_cell_angle_beta 91.6490(10)
_cell_angle_gamma 90
_cell_formula_units_Z 4
_cell_length_a 17.3594(8)
_cell_length_b 11.7876(5)
_cell_length_c 36.4890(17)
_cell_measurement_reflns_used 17247
_cell_measurement_temperature 150(2)
_cell_measurement_theta_max 27.5
_cell_measurement_theta_min 1
_cell_volume 7463.5(6)
_computing_cell_refinement 'APEX3 v2016.5-0 (Bruker AXS)'
_computing_data_collection 'Bruker Instrument Service vV6.2.3'
_computing_data_reduction 'SAINT V8.37A (Bruker AXS Inc., 2015)'
_computing_molecular_graphics 'Platon (Spek, 2009)'
_computing_publication_material 'Platon (Spek, 2009)'
_computing_structure_refinement 'SHELXL-2013 (Sheldrick, 2013)'
_computing_structure_solution 'XT, VERSION 2014/5'
_diffrn_ambient_temperature 150(2)
_diffrn_detector_area_resol_mean 10.4167
_diffrn_measured_fraction_theta_full 0.998
_diffrn_measured_fraction_theta_max 0.998
_diffrn_measurement_device_type 'Bruker D8 - Venture'
_diffrn_measurement_method '\f and \w scans to fill the Ewald sphere'
_diffrn_radiation_type MoK\a
_diffrn_radiation_wavelength 0.71073
_diffrn_reflns_av_R_equivalents 0.0427
_diffrn_reflns_av_unetI/netI 0.0271
_diffrn_reflns_Laue_measured_fraction_full 0.998
_diffrn_reflns_Laue_measured_fraction_max 0.998
_diffrn_reflns_limit_h_max 22
_diffrn_reflns_limit_h_min -22
_diffrn_reflns_limit_k_max 15
_diffrn_reflns_limit_k_min -15
_diffrn_reflns_limit_l_max 47
_diffrn_reflns_limit_l_min -47
_diffrn_reflns_number 151341
_diffrn_reflns_point_group_measured_fraction_full 0.998
_diffrn_reflns_point_group_measured_fraction_max 0.998
_diffrn_reflns_theta_full 25.242
_diffrn_reflns_theta_max 27.567
_diffrn_reflns_theta_min 2.089
_diffrn_source 'sealed X-ray tube'
_exptl_absorpt_coefficient_mu 1.272
_exptl_absorpt_correction_T_max 0.7456
_exptl_absorpt_correction_T_min 0.5913
_exptl_absorpt_correction_type multi-scan
_exptl_absorpt_process_details
;
SADABS-2016/2 - Bruker AXS area detector
scaling and absorption correction
;
_exptl_crystal_colour yellow
_exptl_crystal_density_diffrn 1.193
_exptl_crystal_description needle
_exptl_crystal_F_000 2828
_exptl_crystal_size_max 0.58
_exptl_crystal_size_mid 0.25
_exptl_crystal_size_min 0.09
_refine_diff_density_max 0.480
_refine_diff_density_min -0.326
_refine_diff_density_rms 0.056
_refine_ls_extinction_method none
_refine_ls_goodness_of_fit_ref 1.021
_refine_ls_hydrogen_treatment constr
_refine_ls_matrix_type full
_refine_ls_number_parameters 763
_refine_ls_number_reflns 17247
_refine_ls_number_restraints 0
_refine_ls_restrained_S_all 1.021
_refine_ls_R_factor_all 0.0460
_refine_ls_R_factor_gt 0.0332
_refine_ls_shift/su_max 0.002
_refine_ls_shift/su_mean 0.000
_refine_ls_structure_factor_coef Fsqd
_refine_ls_weighting_details 'w=1/[\s^2^(Fo^2^)+(0.0373P)^2^+4.2067P] where P=(Fo^2^+2Fc^2^)/3'
_refine_ls_weighting_scheme calc
_refine_ls_wR_factor_gt 0.0746
_refine_ls_wR_factor_ref 0.0792
_reflns_Friedel_coverage 0.000
_reflns_number_gt 14361
_reflns_number_total 17247
_reflns_threshold_expression 'I > 2\s(I)'
_cod_data_source_file c8dt03357a2.cif
_cod_data_source_block 3
_cod_depositor_comments 'Adding full bibliography for 7047661--7047664.cif.'
_cod_database_code 7047664
_shelx_space_group_comment
;
The symmetry employed for this shelxl refinement is uniquely defined
by the following loop, which should always be used as a source of
symmetry information in preference to the above space-group names.
They are only intended as comments.
;
_exptl_absorpt_special_details
;
The ratio of minimum to maximum
apparent transmission was 0.793
;
_shelxl_version_number 2013-4

loop_
_space_group_symop_operation_xyz
'x, y, z'
'-x+1/2, y+1/2, -z+1/2'
'-x, -y, -z'
'x-1/2, -y-1/2, z-1/2'

loop_
_atom_site_label
_atom_site_type_symbol
_atom_site_fract_x
_atom_site_fract_y
_atom_site_fract_z
_atom_site_U_iso_or_equiv
_atom_site_adp_type
_atom_site_occupancy
_atom_site_site_symmetry_order
_atom_site_calc_flag
_atom_site_refinement_flags_posn
_atom_site_refinement_flags_adp
Ge2 Ge 0.14634(2) 0.65324(2) 0.36055(2) 0.01952(5) Uani 1 1 d . .
B2 B 0.03296(12) 0.59438(18) 0.32773(6) 0.0230(4) Uani 1 1 d . .
C2 C 0.40721(12) 0.4979(2) 0.30763(6) 0.0400(5) Uani 1 1 d . .
N2 N 0.42298(8) 0.76195(14) 0.38248(4) 0.0251(3) Uani 1 1 d . .
Ge3 Ge 0.21923(2) 0.66268(2) 0.42084(2) 0.01799(5) Uani 1 1 d . .
B3 B 0.20395(11) 0.69950(17) 0.48428(6) 0.0199(4) Uani 1 1 d . .
C3 C 0.39985(15) 0.4051(3) 0.28411(7) 0.0570(8) Uani 1 1 d . .
H3 H 0.4129 0.4133 0.2591 0.068 Uiso 1 1 calc R U
N3 N 0.54420(9) 0.63686(16) 0.37463(5) 0.0341(4) Uani 1 1 d . .
N5 N 0.04969(8) 0.70449(13) 0.34525(4) 0.0220(3) Uani 1 1 d . .
C5 C 0.35323(14) 0.2897(2) 0.33218(8) 0.0510(6) Uani 1 1 d . .
H5 H 0.3340 0.2189 0.3403 0.061 Uiso 1 1 calc R U
N4 N 0.10307(9) 0.53010(13) 0.33612(4) 0.0238(3) Uani 1 1 d . .
C4 C 0.37407(17) 0.3022(3) 0.29632(8) 0.0639(8) Uani 1 1 d . .
H4 H 0.3706 0.2395 0.2800 0.077 Uiso 1 1 calc R U
N6 N -0.03257(9) 0.55792(15) 0.30703(5) 0.0314(4) Uani 1 1 d . .
C6 C 0.36005(12) 0.37967(19) 0.35660(6) 0.0366(5) Uani 1 1 d . .
N8 N 0.21193(8) 0.58926(12) 0.46578(4) 0.0211(3) Uani 1 1 d . .
C8 C 0.33391(15) 0.3645(2) 0.39533(7) 0.0470(6) Uani 1 1 d . .
H8A H 0.2919 0.4176 0.4000 0.070 Uiso 1 1 calc R U
H8B H 0.3771 0.3793 0.4125 0.070 Uiso 1 1 calc R U
H8C H 0.3157 0.2865 0.3986 0.070 Uiso 1 1 calc R U
N7 N 0.20169(8) 0.77995(12) 0.45348(4) 0.0198(3) Uani 1 1 d . .
C7 C 0.43286(15) 0.6105(2) 0.29312(6) 0.0503(6) Uani 1 1 d . .
H7A H 0.4340 0.6073 0.2663 0.075 Uiso 1 1 calc R U
H7B H 0.4845 0.6280 0.3031 0.075 Uiso 1 1 calc R U
H7C H 0.3968 0.6696 0.3005 0.075 Uiso 1 1 calc R U
N9 N 0.20327(8) 0.72149(13) 0.52220(4) 0.0220(3) Uani 1 1 d . .
C9 C 0.44622(10) 0.87074(17) 0.39534(5) 0.0271(4) Uani 1 1 d . .
C10 C 0.47001(11) 0.88677(19) 0.43192(6) 0.0317(4) Uani 1 1 d . .
C12 C 0.49128(15) 1.0846(2) 0.41951(8) 0.0524(7) Uani 1 1 d . .
H12 H 0.5068 1.1578 0.4278 0.063 Uiso 1 1 calc R U
C11 C 0.49261(13) 0.9948(2) 0.44336(7) 0.0442(6) Uani 1 1 d . .
H11 H 0.5092 1.0064 0.4681 0.053 Uiso 1 1 calc R U
C14 C 0.44536(12) 0.96215(19) 0.37081(6) 0.0362(5) Uani 1 1 d . .
C13 C 0.46748(14) 1.0687(2) 0.38364(7) 0.0474(6) Uani 1 1 d . .
H13 H 0.4661 1.1316 0.3673 0.057 Uiso 1 1 calc R U
C15 C 0.46800(14) 0.7901(2) 0.45870(6) 0.0409(5) Uani 1 1 d . .
H15A H 0.4145 0.7664 0.4619 0.061 Uiso 1 1 calc R U
H15B H 0.4904 0.8146 0.4824 0.061 Uiso 1 1 calc R U
H15C H 0.4978 0.7262 0.4493 0.061 Uiso 1 1 calc R U
C18 C 0.64704(14) 0.7600(3) 0.40380(8) 0.0582(7) Uani 1 1 d . .
H18A H 0.6830 0.6973 0.4086 0.087 Uiso 1 1 calc R U
H18B H 0.6140 0.7698 0.4249 0.087 Uiso 1 1 calc R U
H18C H 0.6761 0.8300 0.3998 0.087 Uiso 1 1 calc R U
C17 C 0.59710(12) 0.7334(2) 0.36968(6) 0.0431(6) Uani 1 1 d . .
H17 H 0.5642 0.8016 0.3648 0.052 Uiso 1 1 calc R U
C16 C 0.42089(16) 0.9457(2) 0.33144(6) 0.0532(7) Uani 1 1 d . .
H16A H 0.4270 1.0171 0.3181 0.080 Uiso 1 1 calc R U
H16B H 0.3667 0.9222 0.3300 0.080 Uiso 1 1 calc R U
H16C H 0.4529 0.8870 0.3205 0.080 Uiso 1 1 calc R U
C19 C 0.64729(16) 0.7180(3) 0.33627(8) 0.0672(8) Uani 1 1 d . .
H19A H 0.6144 0.7023 0.3146 0.101 Uiso 1 1 calc R U
H19B H 0.6827 0.6543 0.3405 0.101 Uiso 1 1 calc R U
H19C H 0.6769 0.7874 0.3323 0.101 Uiso 1 1 calc R U
Ge1 Ge 0.32940(2) 0.68588(2) 0.37956(2) 0.02020(5) Uani 1 1 d . .
B1 B 0.46364(12) 0.6554(2) 0.37511(6) 0.0274(5) Uani 1 1 d . .
C1 C 0.38981(11) 0.48261(18) 0.34473(5) 0.0301(4) Uani 1 1 d . .
N1 N 0.40076(9) 0.57298(14) 0.37000(4) 0.0258(3) Uani 1 1 d . .
S1 S 0.24812(3) 0.72995(4) 0.33293(2) 0.02678(10) Uani 1 1 d . .
C20 C 0.58213(13) 0.5258(2) 0.38135(7) 0.0446(6) Uani 1 1 d . .
H20 H 0.6372 0.5428 0.3881 0.054 Uiso 1 1 calc R U
C21 C 0.54884(15) 0.4664(2) 0.41427(8) 0.0584(7) Uani 1 1 d . .
H21A H 0.4942 0.4501 0.4093 0.088 Uiso 1 1 calc R U
H21B H 0.5542 0.5155 0.4359 0.088 Uiso 1 1 calc R U
H21C H 0.5767 0.3952 0.4189 0.088 Uiso 1 1 calc R U
C23 C 0.13246(11) 0.42601(16) 0.32295(5) 0.0262(4) Uani 1 1 d . .
C22 C 0.58349(17) 0.4474(3) 0.34816(9) 0.0697(9) Uani 1 1 d . .
H22A H 0.6001 0.4901 0.3267 0.105 Uiso 1 1 calc R U
H22B H 0.5317 0.4167 0.3433 0.105 Uiso 1 1 calc R U
H22C H 0.6195 0.3849 0.3531 0.105 Uiso 1 1 calc R U
C26 C 0.17654(15) 0.2153(2) 0.29720(7) 0.0486(6) Uani 1 1 d . .
H26 H 0.1906 0.1429 0.2881 0.058 Uiso 1 1 calc R U
C25 C 0.18377(14) 0.3101(2) 0.27552(7) 0.0441(6) Uani 1 1 d . .
H25 H 0.2034 0.3023 0.2516 0.053 Uiso 1 1 calc R U
C24 C 0.16284(12) 0.41748(19) 0.28793(6) 0.0334(5) Uani 1 1 d . .
C27 C 0.14900(14) 0.22505(19) 0.33194(7) 0.0439(6) Uani 1 1 d . .
H27 H 0.1451 0.1595 0.3469 0.053 Uiso 1 1 calc R U
C28 C 0.12677(12) 0.33018(17) 0.34538(6) 0.0326(5) Uani 1 1 d . .
C29 C 0.17190(15) 0.5198(2) 0.26405(6) 0.0451(6) Uani 1 1 d . .
H29A H 0.1865 0.4958 0.2395 0.068 Uiso 1 1 calc R U
H29B H 0.2121 0.5692 0.2747 0.068 Uiso 1 1 calc R U
H29C H 0.1230 0.5614 0.2624 0.068 Uiso 1 1 calc R U
C30 C 0.09469(16) 0.3401(2) 0.38313(6) 0.0460(6) Uani 1 1 d . .
H30A H 0.0505 0.3918 0.3824 0.069 Uiso 1 1 calc R U
H30B H 0.1345 0.3697 0.4001 0.069 Uiso 1 1 calc R U
H30C H 0.0781 0.2651 0.3915 0.069 Uiso 1 1 calc R U
C31 C 0.00230(11) 0.79227(16) 0.35863(5) 0.0248(4) Uani 1 1 d . .
C32 C 0.01544(12) 0.90392(17) 0.34726(5) 0.0314(4) Uani 1 1 d . .
C33 C -0.03424(15) 0.9888(2) 0.35847(6) 0.0462(6) Uani 1 1 d . .
H33 H -0.0264 1.0646 0.3506 0.055 Uiso 1 1 calc R U
C34 C -0.09435(16) 0.9648(2) 0.38070(7) 0.0534(7) Uani 1 1 d . .
H34 H -0.1286 1.0235 0.3876 0.064 Uiso 1 1 calc R U
C35 C -0.10527(14) 0.8559(2) 0.39311(7) 0.0492(6) Uani 1 1 d . .
H35 H -0.1465 0.8404 0.4090 0.059 Uiso 1 1 calc R U
C36 C -0.05674(12) 0.76778(19) 0.38277(6) 0.0344(5) Uani 1 1 d . .
C37 C 0.08195(14) 0.93155(19) 0.32346(6) 0.0415(5) Uani 1 1 d . .
H37A H 0.0886 0.8706 0.3056 0.062 Uiso 1 1 calc R U
H37B H 0.1290 0.9391 0.3387 0.062 Uiso 1 1 calc R U
H37C H 0.0717 1.0031 0.3105 0.062 Uiso 1 1 calc R U
C38 C -0.06923(15) 0.6493(2) 0.39677(7) 0.0464(6) Uani 1 1 d . .
H38A H -0.0939 0.6033 0.3774 0.070 Uiso 1 1 calc R U
H38B H -0.1024 0.6519 0.4180 0.070 Uiso 1 1 calc R U
H38C H -0.0195 0.6156 0.4040 0.070 Uiso 1 1 calc R U
C39 C -0.04790(14) 0.4334(2) 0.30329(7) 0.0473(6) Uani 1 1 d . .
H39 H -0.0095 0.3946 0.3199 0.057 Uiso 1 1 calc R U
C40 C -0.12637(17) 0.4000(3) 0.31656(9) 0.0665(8) Uani 1 1 d . .
H40A H -0.1664 0.4325 0.3002 0.100 Uiso 1 1 calc R U
H40B H -0.1327 0.4288 0.3415 0.100 Uiso 1 1 calc R U
H40C H -0.1310 0.3172 0.3165 0.100 Uiso 1 1 calc R U
C41 C -0.03367(16) 0.3889(2) 0.26489(8) 0.0609(8) Uani 1 1 d . .
H41A H -0.0727 0.4198 0.2477 0.091 Uiso 1 1 calc R U
H41B H -0.0369 0.3059 0.2649 0.091 Uiso 1 1 calc R U
H41C H 0.0177 0.4123 0.2574 0.091 Uiso 1 1 calc R U
C42 C -0.08359(12) 0.6305(2) 0.28443(6) 0.0409(5) Uani 1 1 d . .
H42 H -0.1099 0.5780 0.2666 0.049 Uiso 1 1 calc R U
C43 C -0.14787(14) 0.6890(3) 0.30413(8) 0.0546(7) Uani 1 1 d . .
H43A H -0.1855 0.7191 0.2861 0.082 Uiso 1 1 calc R U
H43B H -0.1266 0.7513 0.3190 0.082 Uiso 1 1 calc R U
H43C H -0.1732 0.6344 0.3201 0.082 Uiso 1 1 calc R U
C44 C -0.03876(16) 0.7108(2) 0.26152(8) 0.0581(7) Uani 1 1 d . .
H44A H 0.0002 0.6686 0.2482 0.087 Uiso 1 1 calc R U
H44B H -0.0134 0.7674 0.2774 0.087 Uiso 1 1 calc R U
H44C H -0.0738 0.7490 0.2440 0.087 Uiso 1 1 calc R U
C45 C 0.15821(10) 0.88044(15) 0.44775(5) 0.0206(4) Uani 1 1 d . .
C46 C 0.08017(11) 0.88409(17) 0.45708(5) 0.0251(4) Uani 1 1 d . .
C47 C 0.04083(12) 0.98634(18) 0.45379(6) 0.0338(5) Uani 1 1 d . .
H47 H -0.0115 0.9902 0.4606 0.041 Uiso 1 1 calc R U
C48 C 0.07628(13) 1.08203(18) 0.44089(6) 0.0391(5) Uani 1 1 d . .
H48 H 0.0488 1.1516 0.4392 0.047 Uiso 1 1 calc R U
C49 C 0.15194(13) 1.07669(17) 0.43033(6) 0.0351(5) Uani 1 1 d . .
H49 H 0.1758 1.1426 0.4209 0.042 Uiso 1 1 calc R U
C50 C 0.19362(11) 0.97662(16) 0.43328(5) 0.0254(4) Uani 1 1 d . .
C51 C 0.03896(11) 0.78184(19) 0.47106(6) 0.0341(5) Uani 1 1 d . .
H51A H -0.0168 0.7939 0.4687 0.051 Uiso 1 1 calc R U
H51B H 0.0535 0.7697 0.4969 0.051 Uiso 1 1 calc R U
H51C H 0.0533 0.7151 0.4567 0.051 Uiso 1 1 calc R U
C52 C 0.27552(12) 0.97253(19) 0.42116(7) 0.0403(5) Uani 1 1 d . .
H52A H 0.2775 0.9338 0.3974 0.060 Uiso 1 1 calc R U
H52B H 0.3072 0.9311 0.4394 0.060 Uiso 1 1 calc R U
H52C H 0.2953 1.0500 0.4188 0.060 Uiso 1 1 calc R U
C53 C 0.23129(11) 0.47834(15) 0.47826(5) 0.0223(4) Uani 1 1 d . .
C54 C 0.17219(12) 0.39962(16) 0.48356(5) 0.0282(4) Uani 1 1 d . .
C55 C 0.19184(15) 0.29089(19) 0.49575(6) 0.0418(5) Uani 1 1 d . .
H55 H 0.1522 0.2371 0.4998 0.050 Uiso 1 1 calc R U
C56 C 0.26753(16) 0.2602(2) 0.50204(7) 0.0486(6) Uani 1 1 d . .
H56 H 0.2800 0.1855 0.5099 0.058 Uiso 1 1 calc R U
C57 C 0.32511(14) 0.33848(19) 0.49684(6) 0.0419(5) Uani 1 1 d . .
H57 H 0.3773 0.3169 0.5013 0.050 Uiso 1 1 calc R U
C58 C 0.30847(11) 0.44838(17) 0.48521(5) 0.0280(4) Uani 1 1 d . .
C59 C 0.08908(12) 0.4311(2) 0.47717(6) 0.0382(5) Uani 1 1 d . .
H59A H 0.0835 0.4751 0.4545 0.057 Uiso 1 1 calc R U
H59B H 0.0716 0.4767 0.4978 0.057 Uiso 1 1 calc R U
H59C H 0.0579 0.3620 0.4751 0.057 Uiso 1 1 calc R U
C60 C 0.37207(12) 0.53319(19) 0.48030(6) 0.0365(5) Uani 1 1 d . .
H60A H 0.3733 0.5560 0.4545 0.055 Uiso 1 1 calc R U
H60B H 0.4215 0.4989 0.4877 0.055 Uiso 1 1 calc R U
H60C H 0.3628 0.6000 0.4955 0.055 Uiso 1 1 calc R U
C61 C 0.23469(11) 0.82513(17) 0.53993(5) 0.0288(4) Uani 1 1 d . .
H61 H 0.2402 0.8079 0.5667 0.035 Uiso 1 1 calc R U
C62 C 0.18319(14) 0.92906(19) 0.53654(6) 0.0419(5) Uani 1 1 d . .
H62A H 0.1830 0.9570 0.5112 0.063 Uiso 1 1 calc R U
H62B H 0.2028 0.9885 0.5531 0.063 Uiso 1 1 calc R U
H62C H 0.1306 0.9088 0.5431 0.063 Uiso 1 1 calc R U
C63 C 0.31515(13) 0.8523(2) 0.52706(7) 0.0472(6) Uani 1 1 d . .
H63A H 0.3486 0.7863 0.5310 0.071 Uiso 1 1 calc R U
H63B H 0.3360 0.9170 0.5410 0.071 Uiso 1 1 calc R U
H63C H 0.3126 0.8713 0.5009 0.071 Uiso 1 1 calc R U
C64 C 0.17823(11) 0.63195(17) 0.54771(5) 0.0269(4) Uani 1 1 d . .
H64 H 0.1560 0.5693 0.5323 0.032 Uiso 1 1 calc R U
C65 C 0.11418(13) 0.6726(2) 0.57236(6) 0.0377(5) Uani 1 1 d . .
H65A H 0.0723 0.7053 0.5572 0.056 Uiso 1 1 calc R U
H65B H 0.1347 0.7302 0.5894 0.056 Uiso 1 1 calc R U
H65C H 0.0945 0.6082 0.5863 0.056 Uiso 1 1 calc R U
C66 C 0.24428(13) 0.5806(2) 0.57060(6) 0.0392(5) Uani 1 1 d . .
H66A H 0.2839 0.5522 0.5543 0.059 Uiso 1 1 calc R U
H66B H 0.2248 0.5179 0.5853 0.059 Uiso 1 1 calc R U
H66C H 0.2667 0.6388 0.5869 0.059 Uiso 1 1 calc R U

loop_
_atom_site_aniso_label
_atom_site_aniso_U_11
_atom_site_aniso_U_22
_atom_site_aniso_U_33
_atom_site_aniso_U_23
_atom_site_aniso_U_13
_atom_site_aniso_U_12
Ge2 0.01884(9) 0.02065(10) 0.01890(9) 0.00126(7) -0.00219(7) -0.00059(7)
B2 0.0226(10) 0.0274(11) 0.0190(10) 0.0017(8) 0.0009(8) -0.0041(8)
C2 0.0324(11) 0.0588(15) 0.0287(11) -0.0086(10) 0.0014(9) 0.0152(11)
N2 0.0154(7) 0.0353(9) 0.0245(8) -0.0009(7) 0.0006(6) -0.0001(6)
Ge3 0.01790(9) 0.02069(9) 0.01542(9) 0.00041(7) 0.00115(7) 0.00247(7)
B3 0.0146(9) 0.0235(10) 0.0215(10) 0.0014(8) 0.0012(7) 0.0016(8)
C3 0.0535(16) 0.083(2) 0.0348(13) -0.0249(14) 0.0045(12) 0.0173(15)
N3 0.0207(8) 0.0500(11) 0.0317(9) 0.0054(8) 0.0034(7) 0.0079(8)
N5 0.0178(7) 0.0240(8) 0.0240(8) -0.0007(6) -0.0040(6) 0.0011(6)
C5 0.0457(14) 0.0435(14) 0.0637(17) -0.0213(12) -0.0008(12) 0.0071(11)
N4 0.0254(8) 0.0217(8) 0.0240(8) -0.0016(6) -0.0034(6) -0.0021(6)
C4 0.0560(17) 0.069(2) 0.0668(19) -0.0424(16) -0.0002(14) 0.0098(15)
N6 0.0249(8) 0.0375(10) 0.0315(9) -0.0023(7) -0.0046(7) -0.0050(7)
C6 0.0309(11) 0.0369(12) 0.0421(12) -0.0098(10) -0.0005(9) 0.0099(9)
N8 0.0252(8) 0.0227(8) 0.0155(7) 0.0023(6) 0.0018(6) 0.0035(6)
C8 0.0483(14) 0.0413(13) 0.0515(15) -0.0001(11) 0.0056(12) -0.0063(11)
N7 0.0221(8) 0.0208(7) 0.0167(7) -0.0009(6) 0.0021(6) 0.0031(6)
C7 0.0498(15) 0.0771(19) 0.0243(11) 0.0014(12) 0.0072(10) 0.0134(13)
N9 0.0210(7) 0.0278(8) 0.0173(7) -0.0004(6) 0.0015(6) 0.0019(6)
C9 0.0156(9) 0.0367(11) 0.0290(10) 0.0007(8) 0.0012(7) -0.0018(8)
C10 0.0240(10) 0.0416(12) 0.0295(11) -0.0007(9) 0.0010(8) -0.0037(9)
C12 0.0475(15) 0.0418(14) 0.0675(18) -0.0065(13) -0.0044(13) -0.0150(12)
C11 0.0402(13) 0.0528(15) 0.0392(13) -0.0085(11) -0.0026(10) -0.0134(11)
C14 0.0268(11) 0.0434(13) 0.0382(12) 0.0085(10) -0.0017(9) -0.0055(9)
C13 0.0409(13) 0.0428(13) 0.0584(16) 0.0128(12) -0.0038(12) -0.0116(11)
C15 0.0444(13) 0.0515(14) 0.0265(11) 0.0021(10) -0.0007(9) -0.0044(11)
C18 0.0292(13) 0.082(2) 0.0628(18) 0.0000(15) -0.0034(12) -0.0055(13)
C17 0.0206(10) 0.0647(16) 0.0442(13) 0.0077(12) 0.0068(9) 0.0024(10)
C16 0.0612(17) 0.0603(16) 0.0374(13) 0.0191(12) -0.0114(12) -0.0126(13)
C19 0.0425(15) 0.098(2) 0.0623(18) 0.0086(17) 0.0263(13) -0.0013(15)
Ge1 0.01618(9) 0.02665(10) 0.01781(9) -0.00107(7) 0.00119(7) 0.00237(7)
B1 0.0220(10) 0.0428(13) 0.0175(10) 0.0023(9) 0.0010(8) 0.0053(9)
C1 0.0235(10) 0.0389(11) 0.0278(10) -0.0085(9) 0.0001(8) 0.0116(8)
N1 0.0208(8) 0.0337(9) 0.0230(8) -0.0028(7) 0.0023(6) 0.0088(7)
S1 0.0216(2) 0.0389(3) 0.0197(2) 0.00728(19) -0.00143(18) -0.0039(2)
C20 0.0245(11) 0.0622(16) 0.0471(14) 0.0072(12) 0.0013(10) 0.0155(11)
C21 0.0375(14) 0.0647(18) 0.0728(19) 0.0260(15) -0.0004(13) 0.0136(13)
C23 0.0264(10) 0.0250(9) 0.0271(10) -0.0027(8) -0.0018(8) -0.0017(8)
C22 0.0525(17) 0.079(2) 0.078(2) -0.0137(17) -0.0019(15) 0.0365(16)
C26 0.0519(15) 0.0333(13) 0.0605(16) -0.0175(12) 0.0019(12) 0.0061(11)
C25 0.0438(13) 0.0517(15) 0.0369(12) -0.0194(11) 0.0048(10) 0.0008(11)
C24 0.0328(11) 0.0405(12) 0.0267(10) -0.0055(9) -0.0003(8) -0.0048(9)
C27 0.0521(14) 0.0242(11) 0.0551(15) -0.0018(10) -0.0023(12) 0.0046(10)
C28 0.0376(12) 0.0266(10) 0.0336(11) -0.0003(8) -0.0011(9) 0.0019(9)
C29 0.0562(15) 0.0530(15) 0.0266(11) 0.0003(10) 0.0071(10) -0.0108(12)
C30 0.0626(16) 0.0360(12) 0.0397(13) 0.0130(10) 0.0096(12) 0.0058(11)
C31 0.0239(9) 0.0280(10) 0.0220(9) -0.0018(8) -0.0049(7) 0.0032(8)
C32 0.0395(12) 0.0288(11) 0.0254(10) -0.0017(8) -0.0087(9) 0.0060(9)
C33 0.0642(16) 0.0355(12) 0.0382(13) -0.0054(10) -0.0102(12) 0.0191(11)
C34 0.0560(16) 0.0601(17) 0.0438(14) -0.0133(12) -0.0020(12) 0.0299(13)
C35 0.0348(13) 0.0755(19) 0.0375(13) -0.0123(12) 0.0060(10) 0.0115(12)
C36 0.0303(11) 0.0459(13) 0.0270(10) -0.0056(9) 0.0002(8) 0.0005(9)
C37 0.0550(14) 0.0262(11) 0.0433(13) 0.0061(9) 0.0015(11) -0.0023(10)
C38 0.0460(14) 0.0563(15) 0.0375(13) -0.0005(11) 0.0122(11) -0.0150(12)
C39 0.0443(14) 0.0382(13) 0.0588(16) -0.0083(11) -0.0109(12) -0.0158(11)
C40 0.0666(19) 0.0600(18) 0.073(2) 0.0040(15) 0.0004(16) -0.0299(15)
C41 0.0577(17) 0.0567(17) 0.0674(19) -0.0292(14) -0.0112(14) -0.0057(14)
C42 0.0290(11) 0.0589(15) 0.0343(12) 0.0013(11) -0.0080(9) 0.0016(10)
C43 0.0355(13) 0.0744(19) 0.0537(16) -0.0022(14) -0.0044(11) 0.0106(13)
C44 0.0542(16) 0.0633(18) 0.0564(17) 0.0217(14) -0.0049(13) 0.0009(14)
C45 0.0248(9) 0.0214(9) 0.0158(8) -0.0012(7) 0.0006(7) 0.0030(7)
C46 0.0246(9) 0.0305(10) 0.0202(9) 0.0034(8) 0.0007(7) 0.0039(8)
C47 0.0275(10) 0.0417(12) 0.0325(11) 0.0047(9) 0.0072(8) 0.0137(9)
C48 0.0450(13) 0.0295(11) 0.0433(13) 0.0052(9) 0.0077(10) 0.0179(10)
C49 0.0447(13) 0.0233(10) 0.0378(12) 0.0065(9) 0.0088(10) 0.0035(9)
C50 0.0281(10) 0.0248(9) 0.0236(9) 0.0009(7) 0.0035(8) 0.0016(8)
C51 0.0220(10) 0.0428(12) 0.0374(12) 0.0108(10) 0.0018(8) -0.0006(9)
C52 0.0342(12) 0.0346(12) 0.0528(14) 0.0087(10) 0.0132(10) -0.0025(9)
C53 0.0290(10) 0.0215(9) 0.0164(8) 0.0005(7) 0.0013(7) 0.0032(7)
C54 0.0348(11) 0.0274(10) 0.0225(10) 0.0006(8) 0.0022(8) -0.0027(8)
C55 0.0570(15) 0.0289(11) 0.0395(13) 0.0045(9) 0.0037(11) -0.0098(10)
C56 0.0695(18) 0.0269(11) 0.0492(15) 0.0109(10) -0.0007(13) 0.0103(11)
C57 0.0447(13) 0.0404(13) 0.0403(13) 0.0070(10) -0.0032(10) 0.0177(11)
C58 0.0299(10) 0.0305(10) 0.0236(10) 0.0020(8) 0.0015(8) 0.0057(8)
C59 0.0323(11) 0.0435(13) 0.0390(12) -0.0026(10) 0.0040(9) -0.0102(10)
C60 0.0250(10) 0.0466(13) 0.0379(12) 0.0052(10) -0.0007(9) 0.0035(9)
C61 0.0302(10) 0.0350(11) 0.0211(9) -0.0057(8) 0.0007(8) -0.0003(8)
C62 0.0546(14) 0.0354(12) 0.0355(12) -0.0118(10) -0.0045(10) 0.0086(11)
C63 0.0343(12) 0.0583(16) 0.0493(14) -0.0167(12) 0.0067(11) -0.0158(11)
C64 0.0271(10) 0.0352(11) 0.0184(9) 0.0035(8) 0.0013(7) 0.0014(8)
C65 0.0340(11) 0.0524(14) 0.0270(11) 0.0064(10) 0.0088(9) 0.0035(10)
C66 0.0392(12) 0.0490(14) 0.0293(11) 0.0096(10) -0.0008(9) 0.0109(10)

loop_
_atom_type_symbol
_atom_type_description
_atom_type_scat_dispersion_real
_atom_type_scat_dispersion_imag
_atom_type_scat_source
C C 0.0033 0.0016 'International Tables Vol C Tables 4.2.6.8 and 6.1.1.4'
H H 0.0000 0.0000 'International Tables Vol C Tables 4.2.6.8 and 6.1.1.4'
B B 0.0013 0.0007 'International Tables Vol C Tables 4.2.6.8 and 6.1.1.4'
Ge Ge 0.1547 1.8001 'International Tables Vol C Tables 4.2.6.8 and 6.1.1.4'
N N 0.0061 0.0033 'International Tables Vol C Tables 4.2.6.8 and 6.1.1.4'
S S 0.1246 0.1234 'International Tables Vol C Tables 4.2.6.8 and 6.1.1.4'

loop_
_geom_angle_atom_site_label_1
_geom_angle_atom_site_label_2
_geom_angle_atom_site_label_3
_geom_angle
N4 Ge2 N5 76.07(7)
N4 Ge2 S1 114.37(5)
N5 Ge2 S1 116.73(5)
N4 Ge2 B2 37.83(7)
N5 Ge2 B2 38.25(7)
S1 Ge2 B2 122.77(5)
N4 Ge2 Ge3 130.13(5)
N5 Ge2 Ge3 132.75(5)
S1 Ge2 Ge3 89.555(14)
B2 Ge2 Ge3 147.56(5)
N6 B2 N4 127.43(18)
N6 B2 N5 130.21(18)
N4 B2 N5 102.34(15)
N6 B2 Ge2 177.67(16)
N4 B2 Ge2 51.11(9)
N5 B2 Ge2 51.24(8)
C3 C2 C1 118.3(2)
C3 C2 C7 120.0(2)
C1 C2 C7 121.8(2)
C9 N2 B1 134.35(16)
C9 N2 Ge1 134.04(12)
B1 N2 Ge1 90.04(12)
N7 Ge3 N8 76.38(6)
N7 Ge3 B3 38.20(6)
N8 Ge3 B3 38.27(7)
N7 Ge3 Ge1 116.79(5)
N8 Ge3 Ge1 131.19(5)
B3 Ge3 Ge1 132.84(5)
N7 Ge3 Ge2 120.53(4)
N8 Ge3 Ge2 134.95(5)
B3 Ge3 Ge2 142.60(5)
Ge1 Ge3 Ge2 81.415(9)
N9 B3 N7 129.18(17)
N9 B3 N8 128.05(17)
N7 B3 N8 102.68(15)
N9 B3 Ge3 174.08(14)
N7 B3 Ge3 51.29(8)
N8 B3 Ge3 51.54(8)
C4 C3 C2 121.3(2)
C4 C3 H3 119.4
C2 C3 H3 119.4
B1 N3 C17 120.06(18)
B1 N3 C20 124.62(19)
C17 N3 C20 115.19(17)
C31 N5 B2 133.16(15)
C31 N5 Ge2 131.55(12)
B2 N5 Ge2 90.52(11)
C4 C5 C6 120.6(3)
C4 C5 H5 119.7
C6 C5 H5 119.7
C23 N4 B2 133.19(16)
C23 N4 Ge2 134.16(12)
B2 N4 Ge2 91.05(11)
C3 C4 C5 120.0(2)
C3 C4 H4 120.0
C5 C4 H4 120.0
B2 N6 C42 125.88(18)
B2 N6 C39 119.00(18)
C42 N6 C39 114.67(17)
C5 C6 C1 119.4(2)
C5 C6 C8 119.2(2)
C1 C6 C8 121.31(19)
C53 N8 B3 133.58(15)
C53 N8 Ge3 133.48(12)
B3 N8 Ge3 90.18(11)
C6 C8 H8A 109.5
C6 C8 H8B 109.5
H8A C8 H8B 109.5
C6 C8 H8C 109.5
H8A C8 H8C 109.5
H8B C8 H8C 109.5
C45 N7 B3 130.87(15)
C45 N7 Ge3 128.66(11)
B3 N7 Ge3 90.51(11)
C2 C7 H7A 109.5
C2 C7 H7B 109.5
H7A C7 H7B 109.5
C2 C7 H7C 109.5
H7A C7 H7C 109.5
H7B C7 H7C 109.5
B3 N9 C61 124.63(16)
B3 N9 C64 119.83(16)
C61 N9 C64 115.15(14)
C14 C9 C10 120.22(19)
C14 C9 N2 119.08(17)
C10 C9 N2 120.70(18)
C11 C10 C9 118.8(2)
C11 C10 C15 120.7(2)
C9 C10 C15 120.44(19)
C11 C12 C13 119.9(2)
C11 C12 H12 120.0
C13 C12 H12 120.0
C12 C11 C10 121.1(2)
C12 C11 H11 119.4
C10 C11 H11 119.4
C13 C14 C9 118.8(2)
C13 C14 C16 120.5(2)
C9 C14 C16 120.7(2)
C12 C13 C14 121.1(2)
C12 C13 H13 119.5
C14 C13 H13 119.5
C10 C15 H15A 109.5
C10 C15 H15B 109.5
H15A C15 H15B 109.5
C10 C15 H15C 109.5
H15A C15 H15C 109.5
H15B C15 H15C 109.5
C17 C18 H18A 109.5
C17 C18 H18B 109.5
H18A C18 H18B 109.5
C17 C18 H18C 109.5
H18A C18 H18C 109.5
H18B C18 H18C 109.5
N3 C17 C18 113.5(2)
N3 C17 C19 112.1(2)
C18 C17 C19 110.5(2)
N3 C17 H17 106.7
C18 C17 H17 106.7
C19 C17 H17 106.7
C14 C16 H16A 109.5
C14 C16 H16B 109.5
H16A C16 H16B 109.5
C14 C16 H16C 109.5
H16A C16 H16C 109.5
H16B C16 H16C 109.5
C17 C19 H19A 109.5
C17 C19 H19B 109.5
H19A C19 H19B 109.5
C17 C19 H19C 109.5
H19A C19 H19C 109.5
H19B C19 H19C 109.5
N2 Ge1 N1 76.68(7)
N2 Ge1 S1 117.57(5)
N1 Ge1 S1 115.62(5)
N2 Ge1 B1 38.36(8)
N1 Ge1 B1 38.34(8)
S1 Ge1 B1 125.65(5)
N2 Ge1 Ge3 134.94(5)
N1 Ge1 Ge3 124.35(5)
S1 Ge1 Ge3 90.400(15)
B1 Ge1 Ge3 143.26(5)
N3 B1 N1 128.8(2)
N3 B1 N2 127.9(2)
N1 B1 N2 103.26(16)
N3 B1 Ge1 176.79(15)
N1 B1 Ge1 51.68(9)
N2 B1 Ge1 51.60(9)
C6 C1 C2 120.2(2)
C6 C1 N1 119.74(18)
C2 C1 N1 120.1(2)
C1 N1 B1 131.64(16)
C1 N1 Ge1 125.63(12)
B1 N1 Ge1 89.98(12)
Ge1 S1 Ge2 92.994(18)
N3 C20 C21 111.17(19)
N3 C20 C22 114.9(2)
C21 C20 C22 111.3(3)
N3 C20 H20 106.3
C21 C20 H20 106.3
C22 C20 H20 106.3
C20 C21 H21A 109.5
C20 C21 H21B 109.5
H21A C21 H21B 109.5
C20 C21 H21C 109.5
H21A C21 H21C 109.5
H21B C21 H21C 109.5
C28 C23 C24 120.69(18)
C28 C23 N4 117.91(17)
C24 C23 N4 121.33(18)
C20 C22 H22A 109.5
C20 C22 H22B 109.5
H22A C22 H22B 109.5
C20 C22 H22C 109.5
H22A C22 H22C 109.5
H22B C22 H22C 109.5
C27 C26 C25 120.2(2)
C27 C26 H26 119.9
C25 C26 H26 119.9
C26 C25 C24 121.4(2)
C26 C25 H25 119.3
C24 C25 H25 119.3
C25 C24 C23 118.0(2)
C25 C24 C29 120.5(2)
C23 C24 C29 121.43(19)
C26 C27 C28 120.5(2)
C26 C27 H27 119.7
C28 C27 H27 119.7
C27 C28 C23 119.2(2)
C27 C28 C30 120.3(2)
C23 C28 C30 120.44(18)
C24 C29 H29A 109.5
C24 C29 H29B 109.5
H29A C29 H29B 109.5
C24 C29 H29C 109.5
H29A C29 H29C 109.5
H29B C29 H29C 109.5
C28 C30 H30A 109.5
C28 C30 H30B 109.5
H30A C30 H30B 109.5
C28 C30 H30C 109.5
H30A C30 H30C 109.5
H30B C30 H30C 109.5
C36 C31 C32 120.55(19)
C36 C31 N5 120.57(18)
C32 C31 N5 118.88(17)
C33 C32 C31 118.8(2)
C33 C32 C37 120.6(2)
C31 C32 C37 120.67(18)
C34 C33 C32 121.1(2)
C34 C33 H33 119.5
C32 C33 H33 119.5
C33 C34 C35 120.1(2)
C33 C34 H34 119.9
C35 C34 H34 119.9
C34 C35 C36 121.0(2)
C34 C35 H35 119.5
C36 C35 H35 119.5
C35 C36 C31 118.3(2)
C35 C36 C38 120.3(2)
C31 C36 C38 121.32(19)
C32 C37 H37A 109.5
C32 C37 H37B 109.5
H37A C37 H37B 109.5
C32 C37 H37C 109.5
H37A C37 H37C 109.5
H37B C37 H37C 109.5
C36 C38 H38A 109.5
C36 C38 H38B 109.5
H38A C38 H38B 109.5
C36 C38 H38C 109.5
H38A C38 H38C 109.5
H38B C38 H38C 109.5
N6 C39 C40 112.7(2)
N6 C39 C41 112.9(2)
C40 C39 C41 112.1(2)
N6 C39 H39 106.2
C40 C39 H39 106.2
C41 C39 H39 106.2
C39 C40 H40A 109.5
C39 C40 H40B 109.5
H40A C40 H40B 109.5
C39 C40 H40C 109.5
H40A C40 H40C 109.5
H40B C40 H40C 109.5
C39 C41 H41A 109.5
C39 C41 H41B 109.5
H41A C41 H41B 109.5
C39 C41 H41C 109.5
H41A C41 H41C 109.5
H41B C41 H41C 109.5
N6 C42 C44 111.57(19)
N6 C42 C43 116.13(19)
C44 C42 C43 112.4(2)
N6 C42 H42 105.2
C44 C42 H42 105.2
C43 C42 H42 105.2
C42 C43 H43A 109.5
C42 C43 H43B 109.5
H43A C43 H43B 109.5
C42 C43 H43C 109.5
H43A C43 H43C 109.5
H43B C43 H43C 109.5
C42 C44 H44A 109.5
C42 C44 H44B 109.5
H44A C44 H44B 109.5
C42 C44 H44C 109.5
H44A C44 H44C 109.5
H44B C44 H44C 109.5
C50 C45 C46 120.19(17)
C50 C45 N7 119.65(16)
C46 C45 N7 120.16(16)
C47 C46 C45 118.69(18)
C47 C46 C51 119.28(18)
C45 C46 C51 122.02(17)
C48 C47 C46 121.19(19)
C48 C47 H47 119.4
C46 C47 H47 119.4
C47 C48 C49 119.81(19)
C47 C48 H48 120.1
C49 C48 H48 120.1
C48 C49 C50 121.03(19)
C48 C49 H49 119.5
C50 C49 H49 119.5
C49 C50 C45 118.97(18)
C49 C50 C52 120.05(18)
C45 C50 C52 120.98(17)
C46 C51 H51A 109.5
C46 C51 H51B 109.5
H51A C51 H51B 109.5
C46 C51 H51C 109.5
H51A C51 H51C 109.5
H51B C51 H51C 109.5
C50 C52 H52A 109.5
C50 C52 H52B 109.5
H52A C52 H52B 109.5
C50 C52 H52C 109.5
H52A C52 H52C 109.5
H52B C52 H52C 109.5
C54 C53 C58 120.53(17)
C54 C53 N8 119.09(16)
C58 C53 N8 120.38(17)
C55 C54 C53 118.62(19)
C55 C54 C59 120.09(19)
C53 C54 C59 121.27(18)
C56 C55 C54 121.2(2)
C56 C55 H55 119.4
C54 C55 H55 119.4
C55 C56 C57 119.6(2)
C55 C56 H56 120.2
C57 C56 H56 120.2
C56 C57 C58 121.4(2)
C56 C57 H57 119.3
C58 C57 H57 119.3
C57 C58 C53 118.62(19)
C57 C58 C60 120.57(19)
C53 C58 C60 120.81(17)
C54 C59 H59A 109.5
C54 C59 H59B 109.5
H59A C59 H59B 109.5
C54 C59 H59C 109.5
H59A C59 H59C 109.5
H59B C59 H59C 109.5
C58 C60 H60A 109.5
C58 C60 H60B 109.5
H60A C60 H60B 109.5
C58 C60 H60C 109.5
H60A C60 H60C 109.5
H60B C60 H60C 109.5
N9 C61 C62 114.94(16)
N9 C61 C63 111.69(16)
C62 C61 C63 110.38(19)
N9 C61 H61 106.4
C62 C61 H61 106.4
C63 C61 H61 106.4
C61 C62 H62A 109.5
C61 C62 H62B 109.5
H62A C62 H62B 109.5
C61 C62 H62C 109.5
H62A C62 H62C 109.5
H62B C62 H62C 109.5
C61 C63 H63A 109.5
C61 C63 H63B 109.5
H63A C63 H63B 109.5
C61 C63 H63C 109.5
H63A C63 H63C 109.5
H63B C63 H63C 109.5
N9 C64 C66 113.43(16)
N9 C64 C65 112.25(16)
C66 C64 C65 110.54(16)
N9 C64 H64 106.7
C66 C64 H64 106.7
C65 C64 H64 106.7
C64 C65 H65A 109.5
C64 C65 H65B 109.5
H65A C65 H65B 109.5
C64 C65 H65C 109.5
H65A C65 H65C 109.5
H65B C65 H65C 109.5
C64 C66 H66A 109.5
C64 C66 H66B 109.5
H66A C66 H66B 109.5
C64 C66 H66C 109.5
H66A C66 H66C 109.5
H66B C66 H66C 109.5

loop_
_geom_bond_atom_site_label_1
_geom_bond_atom_site_label_2
_geom_bond_distance
Ge2 N4 1.8513(15)
Ge2 N5 1.8542(14)
Ge2 S1 2.2488(5)
Ge2 B2 2.378(2)
Ge2 Ge3 2.5085(3)
B2 N6 1.414(3)
B2 N4 1.459(3)
B2 N5 1.472(3)
C2 C3 1.394(3)
C2 C1 1.407(3)
C2 C7 1.501(4)
N2 C9 1.420(3)
N2 B1 1.470(3)
N2 Ge1 1.8559(15)
Ge3 N7 1.8553(14)
Ge3 N8 1.8617(14)
Ge3 B3 2.377(2)
Ge3 Ge1 2.4835(3)
B3 N9 1.408(2)
B3 N7 1.470(2)
B3 N8 1.473(2)
C3 C4 1.372(4)
C3 H3 0.9500
N3 B1 1.416(3)
N3 C17 1.476(3)
N3 C20 1.482(3)
N5 C31 1.417(2)
C5 C4 1.376(4)
C5 C6 1.388(3)
C5 H5 0.9500
N4 C23 1.418(2)
C4 H4 0.9500
N6 C42 1.468(3)
N6 C39 1.497(3)
C6 C1 1.393(3)
C6 C8 1.507(3)
N8 C53 1.421(2)
C8 H8A 0.9800
C8 H8B 0.9800
C8 H8C 0.9800
N7 C45 1.417(2)
C7 H7A 0.9800
C7 H7B 0.9800
C7 H7C 0.9800
N9 C61 1.479(2)
N9 C64 1.481(2)
C9 C14 1.400(3)
C9 C10 1.399(3)
C10 C11 1.393(3)
C10 C15 1.502(3)
C12 C11 1.370(4)
C12 C13 1.374(4)
C12 H12 0.9500
C11 H11 0.9500
C14 C13 1.391(3)
C14 C16 1.499(3)
C13 H13 0.9500
C15 H15A 0.9800
C15 H15B 0.9800
C15 H15C 0.9800
C18 C17 1.529(3)
C18 H18A 0.9800
C18 H18B 0.9800
C18 H18C 0.9800
C17 C19 1.530(3)
C17 H17 1.0000
C16 H16A 0.9800
C16 H16B 0.9800
C16 H16C 0.9800
C19 H19A 0.9800
C19 H19B 0.9800
C19 H19C 0.9800
Ge1 N1 1.8579(15)
Ge1 S1 2.2398(5)
Ge1 B1 2.368(2)
B1 N1 1.469(3)
C1 N1 1.418(2)
C20 C21 1.519(3)
C20 C22 1.524(4)
C20 H20 1.0000
C21 H21A 0.9800
C21 H21B 0.9800
C21 H21C 0.9800
C23 C28 1.400(3)
C23 C24 1.400(3)
C22 H22A 0.9800
C22 H22B 0.9800
C22 H22C 0.9800
C26 C27 1.373(3)
C26 C25 1.377(4)
C26 H26 0.9500
C25 C24 1.396(3)
C25 H25 0.9500
C24 C29 1.499(3)
C27 C28 1.391(3)
C27 H27 0.9500
C28 C30 1.505(3)
C29 H29A 0.9800
C29 H29B 0.9800
C29 H29C 0.9800
C30 H30A 0.9800
C30 H30B 0.9800
C30 H30C 0.9800
C31 C36 1.401(3)
C31 C32 1.400(3)
C32 C33 1.390(3)
C32 C37 1.500(3)
C33 C34 1.369(4)
C33 H33 0.9500
C34 C35 1.377(4)
C34 H34 0.9500
C35 C36 1.396(3)
C35 H35 0.9500
C36 C38 1.505(3)
C37 H37A 0.9800
C37 H37B 0.9800
C37 H37C 0.9800
C38 H38A 0.9800
C38 H38B 0.9800
C38 H38C 0.9800
C39 C40 1.511(4)
C39 C41 1.523(4)
C39 H39 1.0000
C40 H40A 0.9800
C40 H40B 0.9800
C40 H40C 0.9800
C41 H41A 0.9800
C41 H41B 0.9800
C41 H41C 0.9800
C42 C44 1.496(3)
C42 C43 1.511(3)
C42 H42 1.0000
C43 H43A 0.9800
C43 H43B 0.9800
C43 H43C 0.9800
C44 H44A 0.9800
C44 H44B 0.9800
C44 H44C 0.9800
C45 C50 1.400(3)
C45 C46 1.407(3)
C46 C47 1.389(3)
C46 C51 1.499(3)
C47 C48 1.374(3)
C47 H47 0.9500
C48 C49 1.381(3)
C48 H48 0.9500
C49 C50 1.386(3)
C49 H49 0.9500
C50 C52 1.502(3)
C51 H51A 0.9800
C51 H51B 0.9800
C51 H51C 0.9800
C52 H52A 0.9800
C52 H52B 0.9800
C52 H52C 0.9800
C53 C54 1.401(3)
C53 C58 1.402(3)
C54 C55 1.396(3)
C54 C59 1.501(3)
C55 C56 1.376(3)
C55 H55 0.9500
C56 C57 1.377(3)
C56 H56 0.9500
C57 C58 1.391(3)
C57 H57 0.9500
C58 C60 1.504(3)
C59 H59A 0.9800
C59 H59B 0.9800
C59 H59C 0.9800
C60 H60A 0.9800
C60 H60B 0.9800
C60 H60C 0.9800
C61 C62 1.520(3)
C61 C63 1.521(3)
C61 H61 1.0000
C62 H62A 0.9800
C62 H62B 0.9800
C62 H62C 0.9800
C63 H63A 0.9800
C63 H63B 0.9800
C63 H63C 0.9800
C64 C66 1.524(3)
C64 C65 1.527(3)
C64 H64 1.0000
C65 H65A 0.9800
C65 H65B 0.9800
C65 H65C 0.9800
C66 H66A 0.9800
C66 H66B 0.9800
C66 H66C 0.9800

loop_
_platon_squeeze_void_nr
_platon_squeeze_void_average_x
_platon_squeeze_void_average_y
_platon_squeeze_void_average_z
_platon_squeeze_void_volume
_platon_squeeze_void_count_electrons
_platon_squeeze_void_content
1 0.750 -0.112 0.250 467 74 ' '
2 0.250 -0.066 0.750 467 74 ' '
